data_4335438
loop_
_publ_author_name
'Shijun Wu'
'Matthew J. Polinski'
'Thomas Malcherek'
'Ulrich Bismayer'
'Martina Klinkenberg'
'Giuseppe Modolo'
'Dirk Bosbach'
'Wulf Depmeier'
'Thomas E. Albrecht-Schmitt'
'Evgeny V. Alekseev'

_publ_section_title
;
 Novel Fundamental Building Blocks and Site Dependent Isomorphism in the
 First Actinide Borophosphates
;
_journal_name_full 'Inorganic Chemistry'
_journal_page_first 7881
_journal_page_last 7888
_journal_paper_doi 10.1021/ic400214x
_journal_volume 52
_journal_year 2013
_chemical_formula_moiety Ag0.57(NH4)3(UO2)(B2P2.76As2.24O20H1.43)
_chemical_formula_sum 'Ag2.28 As8.96 B8 H52.72 N12 O96 P11.04 U8'
_chemical_formula_weight 5006.7
_chemical_name_common 'Ammounium silver uranyl borophosphate arsenate'
_chemical_name_systematic
;
 ?
;
_space_group_IT_number 62
_symmetry_cell_setting orthorhombic
_symmetry_space_group_name_Hall '-P 2n 2ac'
_symmetry_space_group_name_H-M 'P c m n'
_atom_sites_solution_hydrogens none
_atom_sites_solution_primary direct
_atom_sites_solution_secondary difmap
_audit_creation_method SHELXL-97
_cell_angle_alpha 90.00
_cell_angle_beta 90.00
_cell_angle_gamma 90.00
_cell_formula_units_Z 4
_cell_length_a 12.109(3)
_cell_length_b 12.353(6)
_cell_length_c 14.678(4)
_cell_measurement_reflns_used 2854
_cell_measurement_temperature 293(2)
_cell_measurement_theta_max 28.28
_cell_measurement_theta_min 2.18
_cell_volume 2195.6(13)
_computing_cell_refinement 'Nonius EvalCCD'
_computing_data_collection 'Nonium Collect'
_computing_data_reduction 'Nonius EvalCCD'
_computing_molecular_graphics 'SHELXL-97 (Sheldrick, 1997)'
_computing_publication_material 'SHELXL-97 (Sheldrick, 1997)'
_computing_structure_refinement 'SHELXL-97 (Sheldrick, 1997)'
_computing_structure_solution Sir92/WinGX
_diffrn_ambient_temperature 293(2)
_diffrn_measured_fraction_theta_full 1.000
_diffrn_measured_fraction_theta_max 1.000
_diffrn_radiation_monochromator graphite
_diffrn_radiation_source 'fine-focus sealed tube'
_diffrn_radiation_type MoK\a
_diffrn_radiation_wavelength 0.71073
_diffrn_reflns_av_R_equivalents 0.0891
_diffrn_reflns_av_sigmaI/netI 0.0237
_diffrn_reflns_limit_h_max 16
_diffrn_reflns_limit_h_min -16
_diffrn_reflns_limit_k_max 16
_diffrn_reflns_limit_k_min -16
_diffrn_reflns_limit_l_max 19
_diffrn_reflns_limit_l_min -19
_diffrn_reflns_number 70895
_diffrn_reflns_theta_full 28.28
_diffrn_reflns_theta_max 28.28
_diffrn_reflns_theta_min 2.18
_exptl_absorpt_coefficient_mu 18.893
_exptl_absorpt_correction_T_max 0.470
_exptl_absorpt_correction_T_min 0.030
_exptl_absorpt_correction_type multi-scan
_exptl_crystal_colour 'Pale green'
_exptl_crystal_density_diffrn 3.747
_exptl_crystal_description Prism
_exptl_crystal_F_000 2196
_exptl_crystal_size_max 0.63
_exptl_crystal_size_mid 0.17
_exptl_crystal_size_min 0.04
_refine_diff_density_max 4.375
_refine_diff_density_min -5.617
_refine_diff_density_rms 0.480
_refine_ls_extinction_method SHELXL
_refine_ls_goodness_of_fit_ref 1.346
_refine_ls_hydrogen_treatment none
_refine_ls_matrix_type full
_refine_ls_number_parameters 186
_refine_ls_number_reflns 2854
_refine_ls_number_restraints 18
_refine_ls_restrained_S_all 1.342
_refine_ls_R_factor_all 0.0749
_refine_ls_R_factor_gt 0.0694
_refine_ls_shift/su_max 0.000
_refine_ls_shift/su_mean 0.000
_refine_ls_structure_factor_coef Fsqd
_refine_ls_weighting_details 'calc w=1/[\s^2^(Fo^2^)+(0.0218P)^2^+171.5863P] where P=(Fo^2^+2Fc^2^)/3'
_refine_ls_weighting_scheme calc
_refine_ls_wR_factor_gt 0.1574
_refine_ls_wR_factor_ref 0.1595
_reflns_number_gt 2633
_reflns_number_total 2854
_reflns_threshold_expression >2sigma(I)
_cod_data_source_file ic400214x_si_002_3.cif
_cod_data_source_block AgNBPU-3
_cod_original_cell_volume 2195.7(13)
_cod_original_formula_sum 'Ag2.28 As8.96 B8 N12 O96 P11.04 U8 H52.72'
_cod_database_code 4335438

loop_
_symmetry_equiv_pos_as_xyz
'x, y, z'
'-x+1/2, -y+1/2, z+1/2'
'x+1/2, -y, -z+1/2'
'-x, y+1/2, -z'
'-x, -y, -z'
'x-1/2, y-1/2, -z-1/2'
'-x-1/2, y, z-1/2'
'x, -y-1/2, z'

loop_
_atom_site_label
_atom_site_type_symbol
_atom_site_fract_x
_atom_site_fract_y
_atom_site_fract_z
_atom_site_U_iso_or_equiv
_atom_site_adp_type
_atom_site_occupancy
_atom_site_symmetry_multiplicity
_atom_site_calc_flag
_atom_site_refinement_flags
U1 U -0.86521(7) 0.2500 0.26783(5) 0.0136(2) Uani 1 2 d S
U2 U -0.92435(8) -0.2500 0.25667(6) 0.0199(2) Uani 1 2 d S
As1 As -0.9809(2) 0.01576(19) 0.14338(17) 0.0096(5) Uani 0.32 1 d P
P1 P -0.9809(2) 0.01576(19) 0.14338(17) 0.0096(5) Uani 0.68 1 d P
As2 As -0.84016(14) -0.01118(14) 0.38554(13) 0.0148(4) Uani 0.80 1 d P
P2 P -0.84016(14) -0.01118(14) 0.38554(13) 0.0148(4) Uani 0.20 1 d P
P3 P -0.6406(5) 0.2500 0.4302(3) 0.0118(10) Uani 1 2 d S
B1 B -0.6482(13) 0.0383(12) 0.4847(10) 0.009(3) Uani 1 1 d U
Ag1 Ag -0.8783(8) 0.2500 0.5301(5) 0.155(5) Uani 0.57 2 d SP
O1 O -0.8872(8) -0.0157(8) 0.0717(6) 0.0092(19) Uani 1 1 d U
O2 O -0.7670(8) 0.0183(9) 0.4797(7) 0.014(2) Uani 1 1 d .
O3 O -0.8149(19) -0.2500 0.1763(13) 0.035(5) Uani 1 2 d S
O4 O -0.9753(10) -0.0710(9) 0.2187(8) 0.022(2) Uani 1 1 d .
O5 O -1.0977(10) 0.0131(10) 0.0934(8) 0.022(3) Uani 1 1 d .
O6 O -0.6190(9) 0.1516(8) 0.4937(7) 0.013(2) Uani 1 1 d .
O7 O -0.9733(9) 0.1325(9) 0.1787(7) 0.016(2) Uani 1 1 d .
O8 O -0.7568(13) 0.2500 0.1849(12) 0.023(4) Uani 1 2 d S
O9 O -0.8073(10) 0.0718(8) 0.3037(8) 0.018(2) Uani 1 1 d .
O10 O -0.9680(10) 0.0048(12) 0.4195(9) 0.030(3) Uani 1 1 d .
O11 O -0.9787(19) 0.2500 0.3495(14) 0.036(5) Uani 1 2 d S
O12 O -1.0280(19) -0.2500 0.3418(16) 0.042(5) Uani 1 2 d S
O13 O -0.8160(10) -0.1358(9) 0.3548(9) 0.023(3) Uani 1 1 d .
O14 O -0.7681(19) 0.2500 0.4084(16) 0.040(5) Uani 1 2 d S
O15 O -0.568(3) 0.2500 0.351(2) 0.086(13) Uani 1 2 d S
N1 N -1.1300(17) 0.2500 0.0495(16) 0.025(5) Uani 1 2 d S
N2 N -1.1649(14) 0.036(2) 0.3261(12) 0.047(6) Uani 1 1 d .

loop_
_atom_site_aniso_label
_atom_site_aniso_U_11
_atom_site_aniso_U_22
_atom_site_aniso_U_33
_atom_site_aniso_U_23
_atom_site_aniso_U_13
_atom_site_aniso_U_12
U1 0.0191(4) 0.0073(3) 0.0142(4) 0.000 -0.0072(3) 0.000
U2 0.0264(5) 0.0132(4) 0.0201(4) 0.000 -0.0060(3) 0.000
As1 0.0070(10) 0.0078(11) 0.0139(11) -0.0004(8) 0.0000(9) -0.0007(9)
P1 0.0070(10) 0.0078(11) 0.0139(11) -0.0004(8) 0.0000(9) -0.0007(9)
As2 0.0090(7) 0.0130(8) 0.0223(9) 0.0021(7) -0.0060(6) -0.0012(6)
P2 0.0090(7) 0.0130(8) 0.0223(9) 0.0021(7) -0.0060(6) -0.0012(6)
P3 0.027(3) 0.002(2) 0.007(2) 0.000 0.001(2) 0.000
B1 0.007(4) 0.007(4) 0.013(4) 0.001(4) 0.001(4) 0.000(4)
Ag1 0.100(6) 0.309(17) 0.058(4) 0.000 0.056(5) 0.000
O1 0.009(2) 0.009(2) 0.010(2) 0.0006(10) 0.0004(10) 0.0002(10)
O2 0.004(4) 0.023(5) 0.014(5) 0.002(4) 0.001(4) 0.001(4)
O3 0.060(14) 0.018(9) 0.028(10) 0.000 0.020(10) 0.000
O4 0.033(7) 0.010(5) 0.024(6) 0.001(4) 0.004(5) 0.002(5)
O5 0.014(5) 0.023(6) 0.030(6) -0.012(5) -0.012(5) 0.006(5)
O6 0.018(5) 0.008(4) 0.013(5) 0.004(4) -0.005(4) -0.002(4)
O7 0.014(5) 0.014(5) 0.021(5) -0.002(4) -0.008(4) -0.002(4)
O8 0.003(7) 0.035(10) 0.030(9) 0.000 0.005(6) 0.000
O9 0.025(6) 0.004(4) 0.026(6) 0.001(4) -0.008(5) 0.001(4)
O10 0.015(6) 0.049(8) 0.026(6) 0.005(6) -0.015(5) 0.005(6)
O11 0.055(14) 0.012(8) 0.041(11) 0.000 0.021(10) 0.000
O12 0.035(12) 0.041(12) 0.051(13) 0.000 0.008(10) 0.000
O13 0.022(6) 0.009(5) 0.038(7) 0.005(5) -0.013(5) -0.004(5)
O14 0.040(12) 0.025(10) 0.057(14) 0.000 -0.011(11) 0.000
O15 0.16(3) 0.015(10) 0.078(19) 0.000 0.09(2) 0.000
N1 0.010(9) 0.021(10) 0.045(13) 0.000 -0.012(9) 0.000
N2 0.018(8) 0.096(18) 0.028(8) 0.004(10) 0.001(7) 0.000(10)

loop_
_atom_type_symbol
_atom_type_description
_atom_type_scat_dispersion_real
_atom_type_scat_dispersion_imag
_atom_type_scat_source
O O 0.0106 0.0060 'International Tables Vol C Tables 4.2.6.8 and 6.1.1.4'
As As 0.0499 2.0058 'International Tables Vol C Tables 4.2.6.8 and 6.1.1.4'
P P 0.1023 0.0942 'International Tables Vol C Tables 4.2.6.8 and 6.1.1.4'
U U -9.6767 9.6646 'International Tables Vol C Tables 4.2.6.8 and 6.1.1.4'
Ag Ag -0.8971 1.1015 'International Tables Vol C Tables 4.2.6.8 and 6.1.1.4'
B B 0.0013 0.0007 'International Tables Vol C Tables 4.2.6.8 and 6.1.1.4'
N N 0.0061 0.0033 'International Tables Vol C Tables 4.2.6.8 and 6.1.1.4'

loop_
_geom_angle_atom_site_label_1
_geom_angle_atom_site_label_2
_geom_angle_atom_site_label_3
_geom_angle
_geom_angle_site_symmetry_1
_geom_angle_site_symmetry_3
O8 U1 O11 178.2(9) . .
O8 U1 O7 91.7(5) . 8_565
O11 U1 O7 86.9(7) . 8_565
O8 U1 O7 91.7(5) . .
O11 U1 O7 86.9(7) . .
O7 U1 O7 76.2(5) 8_565 .
O8 U1 O9 86.2(4) . .
O11 U1 O9 94.4(4) . .
O7 U1 O9 149.5(4) 8_565 .
O7 U1 O9 73.4(4) . .
O8 U1 O9 86.2(4) . 8_565
O11 U1 O9 94.4(4) . 8_565
O7 U1 O9 73.4(4) 8_565 8_565
O7 U1 O9 149.5(4) . 8_565
O9 U1 O9 136.6(5) . 8_565
O8 U1 O14 103.2(8) . .
O11 U1 O14 78.6(10) . .
O7 U1 O14 139.4(3) 8_565 .
O7 U1 O14 139.4(3) . .
O9 U1 O14 70.1(3) . .
O9 U1 O14 70.1(3) 8_565 .
O12 U2 O3 176.8(11) . .
O12 U2 O15 86.9(13) . 6_556
O3 U2 O15 96.3(13) . 6_556
O12 U2 O4 88.9(4) . 8
O3 U2 O4 92.2(4) . 8
O15 U2 O4 69.4(3) 6_556 8
O12 U2 O4 88.9(4) . .
O3 U2 O4 92.2(4) . .
O15 U2 O4 69.4(3) 6_556 .
O4 U2 O4 138.8(6) 8 .
O12 U2 O13 87.9(7) . .
O3 U2 O13 89.5(7) . .
O15 U2 O13 143.7(3) 6_556 .
O4 U2 O13 146.4(4) 8 .
O4 U2 O13 74.6(4) . .
O12 U2 O13 87.9(7) . 8
O3 U2 O13 89.5(7) . 8
O15 U2 O13 143.7(3) 6_556 8
O4 U2 O13 74.6(4) 8 8
O4 U2 O13 146.4(4) . 8
O13 U2 O13 71.8(5) . 8
O7 As1 O4 114.1(6) . .
O7 As1 O5 103.2(6) . .
O4 As1 O5 110.8(7) . .
O7 As1 O1 114.1(6) . .
O4 As1 O1 105.8(6) . .
O5 As1 O1 108.8(6) . .
O9 As2 O13 110.3(6) . .
O9 As2 O10 112.3(6) . .
O13 As2 O10 111.6(7) . .
O9 As2 O2 110.0(5) . .
O13 As2 O2 109.7(6) . .
O10 As2 O2 102.8(6) . .
O15 P3 O6 112.3(10) . .
O15 P3 O6 112.3(10) . 8_565
O6 P3 O6 102.9(8) . 8_565
O15 P3 O14 115(2) . .
O6 P3 O14 106.7(7) . .
O6 P3 O14 106.7(7) 8_565 .
O5 B1 O6 113.1(12) 3 .
O5 B1 O2 107.6(12) 3 .
O6 B1 O2 114.1(12) . .
O5 B1 O1 111.0(12) 3 7_456
O6 B1 O1 106.4(11) . 7_456
O2 B1 O1 104.3(11) . 7_456
O12 Ag1 O14 174.4(10) 5_356 .
B1 O1 As1 130.8(9) 7_455 .
B1 O2 As2 126.6(9) . .
As1 O4 U2 146.3(7) . .
B1 O5 As1 138.5(10) 3_455 .
B1 O6 P3 131.3(9) . .
As1 O7 U1 143.2(6) . .
As2 O9 U1 132.6(6) . .
U2 O12 Ag1 166.0(14) . 5_356
As2 O13 U2 128.4(6) . .
P3 O14 Ag1 115.0(13) . .
P3 O14 U1 131.4(14) . .
Ag1 O14 U1 113.6(10) . .
P3 O15 U2 169(3) . 6_666

loop_
_geom_bond_atom_site_label_1
_geom_bond_atom_site_label_2
_geom_bond_distance
_geom_bond_site_symmetry_2
U1 O8 1.791(16) .
U1 O11 1.82(2) .
U1 O7 2.352(10) 8_565
U1 O7 2.352(10) .
U1 O9 2.370(10) .
U1 O9 2.370(11) 8_565
U1 O14 2.38(2) .
U2 O12 1.77(2) .
U2 O3 1.77(2) .
U2 O15 2.35(2) 6_556
U2 O4 2.362(11) 8
U2 O4 2.362(11) .
U2 O13 2.406(12) .
U2 O13 2.406(11) 8
As1 O7 1.535(11) .
As1 O4 1.542(12) .
As1 O5 1.593(11) .
As1 O1 1.597(10) .
As2 O9 1.628(11) .
As2 O13 1.631(12) .
As2 O10 1.638(13) .
As2 O2 1.682(10) .
P3 O15 1.46(2) .
P3 O6 1.553(10) .
P3 O6 1.553(10) 8_565
P3 O14 1.58(2) .
B1 O5 1.447(18) 3
B1 O6 1.450(18) .
B1 O2 1.463(17) .
B1 O1 1.502(17) 7_456
Ag1 O12 2.20(2) 5_356
Ag1 O14 2.23(3) .
O1 B1 1.502(17) 7_455
O5 B1 1.447(18) 3_455
O12 Ag1 2.20(2) 5_356
O15 U2 2.35(3) 6_666
